data_1517662
loop_
_publ_author_name
'Reddy, Mallu Chenna'
'Jeganmohan, Masilamani'

_publ_section_title
;
 Ruthenium-Catalyzed Cyclization of Aromatic Nitriles with Alkenes:
 Stereoselective Synthesis of (Z)-3-Methyleneisoindolin-1-ones.
;
_journal_issue 18
_journal_name_full 'Organic letters'
_journal_page_first 4866
_journal_page_last 4869
_journal_paper_doi 10.1021/ol502375p
_journal_volume 16
_journal_year 2014
_chemical_formula_moiety 'C16 H13 N O4 S'
_chemical_formula_sum 'C16 H13 N O4 S'
_chemical_formula_weight 315.33
_chemical_name_systematic
;
 ?
;
_space_group_crystal_system orthorhombic
_space_group_IT_number 60
_space_group_name_Hall '-P 2n 2ab'
_space_group_name_H-M_alt 'P b c n'
_symmetry_space_group_name_Hall '-P 2n 2ab'
_symmetry_space_group_name_H-M 'P b c n'
_atom_sites_solution_hydrogens geom
_audit_creation_method SHELXL-2013
_cell_angle_alpha 90
_cell_angle_beta 90
_cell_angle_gamma 90
_cell_formula_units_Z 8
_cell_length_a 18.8157(16)
_cell_length_b 10.5029(9)
_cell_length_c 15.0591(15)
_cell_measurement_reflns_used 6046
_cell_measurement_temperature 100(2)
_cell_measurement_theta_max 22.21
_cell_measurement_theta_min 2.22
_cell_volume 2976.0(5)
_computing_cell_refinement 'Bruker SAINT'
_computing_data_collection 'Bruker APEX2'
_computing_data_reduction 'Bruker SAINT'
_computing_molecular_graphics 'Bruker SHELXTL'
_computing_publication_material 'Bruker SHELXTL'
_computing_structure_refinement 'SHELXL-2013 (Sheldrick 2013)'
_computing_structure_solution 'SHELXS-97 (Sheldrick 2008)'
_diffrn_ambient_temperature 100(2)
_diffrn_measured_fraction_theta_full 1.000
_diffrn_measured_fraction_theta_max 1.000
_diffrn_measurement_device_type 'Bruker APEX-II CCD'
_diffrn_measurement_method '\f and \w scans'
_diffrn_radiation_type MoK\a
_diffrn_radiation_wavelength 0.71073
_diffrn_reflns_av_R_equivalents 0.0646
_diffrn_reflns_av_unetI/netI 0.0283
_diffrn_reflns_Laue_measured_fraction_full 1.000
_diffrn_reflns_Laue_measured_fraction_max 1.000
_diffrn_reflns_limit_h_max 23
_diffrn_reflns_limit_h_min -23
_diffrn_reflns_limit_k_max 12
_diffrn_reflns_limit_k_min -13
_diffrn_reflns_limit_l_max 18
_diffrn_reflns_limit_l_min -18
_diffrn_reflns_number 40742
_diffrn_reflns_point_group_measured_fraction_full 1.000
_diffrn_reflns_point_group_measured_fraction_max 1.000
_diffrn_reflns_theta_full 25.242
_diffrn_reflns_theta_max 26.371
_diffrn_reflns_theta_min 2.165
_exptl_absorpt_coefficient_mu 0.235
_exptl_absorpt_correction_T_max 0.959
_exptl_absorpt_correction_T_min 0.928
_exptl_absorpt_correction_type multi-scan
_exptl_absorpt_process_details 'multi-scan absorbtion correction'
_exptl_crystal_colour colorless
_exptl_crystal_density_diffrn 1.408
_exptl_crystal_description block
_exptl_crystal_F_000 1312
_exptl_crystal_size_max 0.32
_exptl_crystal_size_mid 0.29
_exptl_crystal_size_min 0.18
_refine_diff_density_max 0.219
_refine_diff_density_min -0.366
_refine_diff_density_rms 0.042
_refine_ls_extinction_method none
_refine_ls_goodness_of_fit_ref 1.004
_refine_ls_hydrogen_treatment constr
_refine_ls_matrix_type full
_refine_ls_number_parameters 200
_refine_ls_number_reflns 3043
_refine_ls_number_restraints 59
_refine_ls_restrained_S_all 0.995
_refine_ls_R_factor_all 0.0651
_refine_ls_R_factor_gt 0.0397
_refine_ls_shift/su_max 0.001
_refine_ls_shift/su_mean 0.000
_refine_ls_structure_factor_coef Fsqd
_refine_ls_weighting_details 'w=1/[\s^2^(Fo^2^)+(0.1000P)^2^] where P=(Fo^2^+2Fc^2^)/3'
_refine_ls_weighting_scheme calc
_refine_ls_wR_factor_gt 0.1231
_refine_ls_wR_factor_ref 0.1462
_reflns_Friedel_coverage 0.000
_reflns_number_gt 2163
_reflns_number_total 3043
_reflns_threshold_expression 'I > 2\s(I)'
_cod_data_source_file ol502375p_si_002.cif
_cod_data_source_block compound3cg
_cod_depositor_comments 'Adding full bibliography for 1517662.cif.'
_cod_database_code 1517662
_shelx_space_group_comment
;
The symmetry employed for this shelxl refinement is uniquely defined
by the following loop, which should always be used as a source of
symmetry information in preference to the above space-group names.
They are only intended as comments.
;
_shelxl_version_number 2013-3

loop_
_space_group_symop_operation_xyz
'x, y, z'
'-x+1/2, -y+1/2, z+1/2'
'-x, y, -z+1/2'
'x+1/2, -y+1/2, -z'
'-x, -y, -z'
'x-1/2, y-1/2, -z-1/2'
'x, -y, z-1/2'
'-x-1/2, y-1/2, z'

loop_
_atom_site_label
_atom_site_type_symbol
_atom_site_fract_x
_atom_site_fract_y
_atom_site_fract_z
_atom_site_U_iso_or_equiv
_atom_site_adp_type
_atom_site_occupancy
_atom_site_site_symmetry_order
_atom_site_calc_flag
_atom_site_refinement_flags_posn
_atom_site_refinement_flags_adp
S1 S 0.73363(3) -0.15996(5) 0.70454(3) 0.0399(2) Uani 1 1 d . U
O3 O 0.70113(9) -0.28426(13) 0.69801(10) 0.0512(4) Uani 1 1 d . U
O2 O 0.79576(8) -0.13476(16) 0.65184(10) 0.0538(4) Uani 1 1 d . U
O1 O 0.47978(9) 0.34777(17) 0.60958(18) 0.0871(8) Uani 1 1 d . U
O4 O 0.45877(10) -0.26925(17) 0.62010(16) 0.0809(7) Uani 1 1 d . U
N006 N 0.56937(10) -0.18744(18) 0.65358(15) 0.0538(5) Uani 1 1 d . U
H006 H 0.5908 -0.2583 0.6637 0.065 Uiso 1 1 calc R U
C8 C 0.54593(11) 0.0244(2) 0.63879(14) 0.0405(5) Uani 1 1 d . U
C11 C 0.75657(11) -0.1333(2) 0.81628(13) 0.0376(5) Uani 1 1 d . U
C10 C 0.67010(10) -0.04506(19) 0.68028(14) 0.0387(5) Uani 1 1 d . U
H10 H 0.6843 0.0397 0.6815 0.046 Uiso 1 1 calc R U
C7 C 0.60188(11) -0.06986(19) 0.65993(13) 0.0397(5) Uani 1 1 d . U
C5 C 0.48391(11) -0.0422(2) 0.61993(15) 0.0465(5) Uani 1 1 d . U
C12 C 0.72248(12) -0.2005(2) 0.88198(15) 0.0487(6) Uani 1 1 d . U
H12 H 0.6876 -0.2599 0.8680 0.058 Uiso 1 1 calc R U
C9 C 0.54905(12) 0.1559(2) 0.63621(16) 0.0473(6) Uani 1 1 d . U
H9 H 0.5908 0.1999 0.6485 0.057 Uiso 1 1 calc R U
C16 C 0.80873(12) -0.0451(2) 0.83639(16) 0.0519(6) Uani 1 1 d . U
H16 H 0.8318 -0.0008 0.7913 0.062 Uiso 1 1 calc R U
C6 C 0.49760(13) -0.1788(2) 0.62888(18) 0.0559(6) Uani 1 1 d . U
C4 C 0.42221(12) 0.0224(2) 0.59815(18) 0.0562(7) Uani 1 1 d . U
H4 H 0.3806 -0.0215 0.5852 0.067 Uiso 1 1 calc R U
C2 C 0.48606(12) 0.2194(2) 0.61415(18) 0.0570(7) Uani 1 1 d . U
C13 C 0.74122(14) -0.1779(3) 0.96967(16) 0.0596(7) Uani 1 1 d . U
H13 H 0.7190 -0.2229 1.0150 0.072 Uiso 1 1 calc R U
C14 C 0.79232(15) -0.0895(2) 0.98992(16) 0.0607(7) Uani 1 1 d . U
H14 H 0.8041 -0.0742 1.0489 0.073 Uiso 1 1 calc R U
C15 C 0.82610(14) -0.0237(2) 0.92361(18) 0.0615(7) Uani 1 1 d . U
H15 H 0.8609 0.0358 0.9378 0.074 Uiso 1 1 calc R U
C3 C 0.42401(12) 0.1527(2) 0.5961(2) 0.0609(7) Uani 1 1 d . U
H3 H 0.3828 0.1974 0.5824 0.073 Uiso 1 1 calc R U
C1 C 0.54025(17) 0.4223(3) 0.6243(3) 0.1094(15) Uani 1 1 d . U
H1A H 0.5553 0.4129 0.6849 0.164 Uiso 1 1 calc R U
H1B H 0.5292 0.5101 0.6128 0.164 Uiso 1 1 calc R U
H1C H 0.5777 0.3952 0.5853 0.164 Uiso 1 1 calc R U

loop_
_atom_site_aniso_label
_atom_site_aniso_U_11
_atom_site_aniso_U_22
_atom_site_aniso_U_33
_atom_site_aniso_U_23
_atom_site_aniso_U_13
_atom_site_aniso_U_12
S1 0.0438(3) 0.0408(3) 0.0350(3) -0.0010(2) -0.0007(2) 0.0105(2)
O3 0.0647(10) 0.0349(8) 0.0538(10) -0.0060(7) -0.0087(8) 0.0099(7)
O2 0.0464(9) 0.0741(11) 0.0408(9) 0.0006(8) 0.0080(7) 0.0148(8)
O1 0.0467(11) 0.0457(10) 0.169(2) 0.0116(11) -0.0089(12) 0.0109(8)
O4 0.0609(12) 0.0511(11) 0.1307(19) -0.0021(11) -0.0168(11) -0.0130(9)
N006 0.0497(11) 0.0358(10) 0.0758(15) 0.0057(9) -0.0121(10) -0.0008(8)
C8 0.0371(11) 0.0434(12) 0.0408(11) 0.0047(9) 0.0005(9) 0.0023(9)
C11 0.0423(11) 0.0346(10) 0.0358(11) 0.0018(8) 0.0005(9) 0.0106(8)
C10 0.0411(11) 0.0348(10) 0.0402(11) 0.0037(9) -0.0005(9) 0.0032(9)
C7 0.0457(12) 0.0357(11) 0.0375(11) 0.0039(8) -0.0014(9) 0.0025(9)
C5 0.0422(12) 0.0433(12) 0.0540(14) 0.0053(10) -0.0005(10) -0.0008(10)
C12 0.0489(13) 0.0517(13) 0.0456(13) 0.0065(10) 0.0032(10) 0.0045(10)
C9 0.0385(11) 0.0410(12) 0.0625(15) 0.0054(10) 0.0010(10) 0.0026(9)
C16 0.0639(15) 0.0456(13) 0.0464(13) 0.0069(11) -0.0026(11) -0.0032(11)
C6 0.0464(13) 0.0502(14) 0.0711(18) 0.0033(12) -0.0058(12) -0.0043(11)
C4 0.0367(12) 0.0561(15) 0.0759(18) 0.0085(13) -0.0056(11) -0.0026(10)
C2 0.0429(13) 0.0436(13) 0.0845(19) 0.0098(12) 0.0039(12) 0.0080(10)
C13 0.0689(16) 0.0732(17) 0.0368(12) 0.0124(11) 0.0075(12) 0.0121(13)
C14 0.0814(17) 0.0621(16) 0.0386(13) -0.0070(11) -0.0087(12) 0.0237(14)
C15 0.0806(18) 0.0479(14) 0.0559(15) -0.0040(12) -0.0181(14) 0.0001(12)
C3 0.0357(12) 0.0569(15) 0.090(2) 0.0097(13) -0.0071(12) 0.0062(11)
C1 0.0615(18) 0.0417(16) 0.225(5) 0.013(2) -0.010(2) 0.0022(14)

loop_
_atom_type_symbol
_atom_type_description
_atom_type_scat_dispersion_real
_atom_type_scat_dispersion_imag
_atom_type_scat_source
C C 0.0033 0.0016 'International Tables Vol C Tables 4.2.6.8 and 6.1.1.4'
H H 0.0000 0.0000 'International Tables Vol C Tables 4.2.6.8 and 6.1.1.4'
N N 0.0061 0.0033 'International Tables Vol C Tables 4.2.6.8 and 6.1.1.4'
O O 0.0106 0.0060 'International Tables Vol C Tables 4.2.6.8 and 6.1.1.4'
S S 0.1246 0.1234 'International Tables Vol C Tables 4.2.6.8 and 6.1.1.4'

loop_
_geom_angle_atom_site_label_1
_geom_angle_atom_site_label_2
_geom_angle_atom_site_label_3
_geom_angle
O2 S1 O3 118.23(10)
O2 S1 C10 108.40(10)
O3 S1 C10 108.79(10)
O2 S1 C11 107.41(10)
O3 S1 C11 108.21(10)
C10 S1 C11 105.03(10)
C2 O1 C1 118.6(2)
C7 N006 C6 112.76(19)
C9 C8 C5 122.2(2)
C9 C8 C7 130.1(2)
C5 C8 C7 107.73(18)
C12 C11 C16 121.2(2)
C12 C11 S1 119.50(18)
C16 C11 S1 119.33(16)
C7 C10 S1 124.74(17)
C10 C7 N006 127.7(2)
C10 C7 C8 126.75(19)
N006 C7 C8 105.55(18)
C4 C5 C8 120.4(2)
C4 C5 C6 130.5(2)
C8 C5 C6 109.1(2)
C11 C12 C13 118.6(2)
C8 C9 C2 116.5(2)
C15 C16 C11 119.2(2)
O4 C6 N006 124.1(2)
O4 C6 C5 131.0(2)
N006 C6 C5 104.9(2)
C3 C4 C5 118.3(2)
O1 C2 C3 114.8(2)
O1 C2 C9 124.0(2)
C3 C2 C9 121.2(2)
C14 C13 C12 120.4(2)
C13 C14 C15 120.3(2)
C14 C15 C16 120.3(2)
C4 C3 C2 121.4(2)

loop_
_geom_bond_atom_site_label_1
_geom_bond_atom_site_label_2
_geom_bond_distance
S1 O2 1.4375(16)
S1 O3 1.4450(16)
S1 C10 1.737(2)
S1 C11 1.760(2)
O1 C2 1.355(3)
O1 C1 1.399(4)
O4 C6 1.205(3)
N006 C7 1.381(3)
N006 C6 1.404(3)
C8 C9 1.383(3)
C8 C5 1.390(3)
C8 C7 1.480(3)
C11 C12 1.374(3)
C11 C16 1.383(3)
C10 C7 1.345(3)
C5 C4 1.384(3)
C5 C6 1.464(3)
C12 C13 1.387(3)
C9 C2 1.400(3)
C16 C15 1.372(3)
C4 C3 1.369(3)
C2 C3 1.389(3)
C13 C14 1.371(4)
C14 C15 1.371(4)
